data_7063995
loop_
_publ_author_name
'Ou, Tao'
'Kong, Lingxu'
'Song, Changsen'
'Shang, Bingyan'
'Yang, Jingjing'
'Zuo, Jinxin'
'Di, Feifan'
'Yan, Maocai'
'Ding, Lin'
'Li, Ruiji'

_publ_section_title
;
 Synthesis and photochromic modulation of aromaticity in dinaphthylethene
 derivatives
;
_journal_issue 41
_journal_name_full 'New Journal of Chemistry'
_journal_page_first 17841
_journal_page_last 17848
_journal_paper_doi 10.1039/D5NJ03137K
_journal_volume 49
_journal_year 2025
_chemical_formula_moiety '3(C30 H22 S)'
_chemical_formula_sum 'C90 H66 S3'
_chemical_formula_weight 1243.60
_space_group_crystal_system monoclinic
_space_group_IT_number 4
_space_group_name_Hall 'P 2yb'
_space_group_name_H-M_alt 'P 1 21 1'
_atom_sites_solution_hydrogens geom
_atom_sites_solution_primary dual
_audit_creation_date 2025-05-31
_audit_creation_method
;
Olex2 1.5-ac6-020
(compiled 2024.02.14 svn.r2f8d729c for Rigaku Oxford Diffraction, GUI svn.r6966)
;
_audit_update_record
;
2025-08-03 deposited with the CCDC.	2025-09-04 downloaded from the CCDC.
;
_cell_angle_alpha 90
_cell_angle_beta 105.132(9)
_cell_angle_gamma 90
_cell_formula_units_Z 2
_cell_length_a 9.5526(8)
_cell_length_b 30.640(2)
_cell_length_c 11.7643(10)
_cell_measurement_reflns_used 4976
_cell_measurement_temperature 293(2)
_cell_measurement_theta_max 23.8890
_cell_measurement_theta_min 2.2020
_cell_volume 3323.9(5)
_computing_cell_refinement 'CrysAlisPro 1.171.43.141a (Rigaku OD, 2024)'
_computing_data_collection 'CrysAlisPro 1.171.43.141a (Rigaku OD, 2024)'
_computing_data_reduction 'CrysAlisPro 1.171.43.141a (Rigaku OD, 2024)'
_computing_molecular_graphics 'Olex2 1.5-ac6-020 (Dolomanov et al., 2009)'
_computing_publication_material 'Olex2 1.5-ac6-020 (Dolomanov et al., 2009)'
_computing_structure_refinement 'SHELXL 2018/3 (Sheldrick, 2015)'
_computing_structure_solution 'SHELXT 2018/2 (Sheldrick, 2018)'
_diffrn_ambient_temperature 293(2)
_diffrn_detector 'Hybrid Pixel Array Detector'
_diffrn_detector_area_resol_mean 10.0000
_diffrn_measured_fraction_theta_full 1.000
_diffrn_measured_fraction_theta_max 0.976
_diffrn_measurement_details
;
List of Runs (angles in degrees, time in seconds):

  # Type    Start    End  Width  t~exp~   \w     \q     \k     \f   Frames
#--------------------------------------------------------------------------
  1  \w     -3.00  49.00   0.50   12.57    --   20.00  54.00 -90.00  104
  2  \w     59.00 100.00   0.50   12.57    --   20.00  54.00 -90.00   82
  3  \w    -73.00  69.00   0.50   12.57    --   20.00  54.00  30.00  284
  4  \w     72.00 107.00   0.50   12.57    --   20.00  54.00  30.00   70
  5  \w    -74.00  52.00   0.50   12.57    --   20.00  54.00 150.00  252
  6  \w     67.00  98.00   0.50   12.57    --   20.00  54.00 150.00   62
  7  \w    -73.00  12.00   0.50   12.57    --   20.00  54.00 -30.00  170
  8  \w     61.00  87.00   0.50   12.57    --   20.00  54.00 -30.00   52
  9  \w     13.00  38.00   0.50   12.57    --   20.00  54.00  90.00   50
 10  \w     75.00 100.00   0.50   12.57    --   20.00  54.00  90.00   50
 11  \w    -20.00   5.00   0.50   12.57    --   20.00  54.00-180.00   50
 12  \w     62.00  87.00   0.50   12.57    --   20.00  54.00-180.00   50
 13  \w    -64.00  71.00   0.50   12.57    --   20.00  54.00  60.00  270
 14  \w    -70.00 -37.00   0.50   12.57    --   20.00  54.00-150.00   66
 15  \w     46.00  71.00   0.50   12.57    --   20.00  54.00-150.00   50
 16  \w     77.00 102.00   0.50   12.57    --   20.00  54.00-150.00   50
 17  \w    -65.00  31.00   0.50   12.57    --   20.00  54.00 163.80  192
 18  \w    -62.00 -17.00   0.50   12.57    --   20.00  54.00-120.00   90
 19  \w     46.00  73.00   0.50   12.57    --   20.00  54.00-120.00   54
 20  \w    -68.00  46.00   0.50   12.57    --   20.00  54.00   0.00  228
 21  \w     75.00 100.00   0.50   12.57    --   20.00  54.00   0.00   50
 22  \w    -69.00 -43.00   0.50   12.57    --   20.00  54.00 120.00   52
 23  \w      7.00  35.00   0.50   12.57    --   20.00  54.00 120.00   56
 24  \w    -68.00 -41.00   0.50   12.57    --   20.00  54.00 -90.00   54
;
_diffrn_measurement_device 'two-circle diffractometer'
_diffrn_measurement_device_type 'XtaLAB Mini II'
_diffrn_measurement_method '\w scans'
_diffrn_orient_matrix_type 'CrysAlisPro convention (1999,Acta A55,543-557)'
_diffrn_orient_matrix_UB_11 -0.0531548000
_diffrn_orient_matrix_UB_12 -0.0166774000
_diffrn_orient_matrix_UB_13 -0.0078251000
_diffrn_orient_matrix_UB_21 0.0478596000
_diffrn_orient_matrix_UB_22 -0.0128013000
_diffrn_orient_matrix_UB_23 0.0435565000
_diffrn_orient_matrix_UB_31 -0.0282247000
_diffrn_orient_matrix_UB_32 0.0097100000
_diffrn_orient_matrix_UB_33 0.0440840000
_diffrn_radiation_monochromator graphite
_diffrn_radiation_probe x-ray
_diffrn_radiation_type 'Mo K\a'
_diffrn_radiation_wavelength 0.71073
_diffrn_reflns_av_R_equivalents 0.0642
_diffrn_reflns_av_unetI/netI 0.1343
_diffrn_reflns_Laue_measured_fraction_full 1.000
_diffrn_reflns_Laue_measured_fraction_max 0.976
_diffrn_reflns_limit_h_max 13
_diffrn_reflns_limit_h_min -13
_diffrn_reflns_limit_k_max 42
_diffrn_reflns_limit_k_min -41
_diffrn_reflns_limit_l_max 16
_diffrn_reflns_limit_l_min -16
_diffrn_reflns_number 67939
_diffrn_reflns_point_group_measured_fraction_full 0.990
_diffrn_reflns_point_group_measured_fraction_max 0.939
_diffrn_reflns_theta_full 25.242
_diffrn_reflns_theta_max 30.024
_diffrn_reflns_theta_min 1.793
_diffrn_source 'fine-focus sealed X-ray tube'
_diffrn_source_type 'Rigaku (Mo) X-ray Source'
_exptl_absorpt_coefficient_mu 0.161
_exptl_absorpt_correction_T_max 1.00000
_exptl_absorpt_correction_T_min 0.80333
_exptl_absorpt_correction_type multi-scan
_exptl_absorpt_process_details
;
CrysAlisPro 1.171.43.141a (Rigaku Oxford Diffraction, 2024)
Empirical absorption correction using spherical harmonics,
implemented in SCALE3 ABSPACK scaling algorithm.
;
_exptl_crystal_density_diffrn 1.243
_exptl_crystal_F_000 1308
_refine_diff_density_max 0.175
_refine_diff_density_min -0.224
_refine_diff_density_rms 0.057
_refine_ls_abs_structure_details
;
 Flack x determined using 1234 quotients [(I+)-(I-)]/[(I+)+(I-)]
 (Parsons, Flack and Wagner, Acta Cryst. B69 (2013) 249-259).
;
_refine_ls_abs_structure_Flack 0.00(4)
_refine_ls_extinction_method none
_refine_ls_goodness_of_fit_ref 0.894
_refine_ls_hydrogen_treatment constr
_refine_ls_matrix_type full
_refine_ls_number_parameters 844
_refine_ls_number_reflns 18250
_refine_ls_number_restraints 1
_refine_ls_restrained_S_all 0.893
_refine_ls_R_factor_all 0.2780
_refine_ls_R_factor_gt 0.0659
_refine_ls_shift/su_max 0.225
_refine_ls_shift/su_mean 0.045
_refine_ls_structure_factor_coef Fsqd
_refine_ls_weighting_details 'w=1/[\s^2^(Fo^2^)+(0.0673P)^2^] where P=(Fo^2^+2Fc^2^)/3'
_refine_ls_weighting_scheme calc
_refine_ls_wR_factor_gt 0.1318
_refine_ls_wR_factor_ref 0.2052
_reflns_Friedel_coverage 0.890
_reflns_Friedel_fraction_full 0.980
_reflns_Friedel_fraction_max 0.900
_reflns_number_gt 4015
_reflns_number_total 18250
_reflns_threshold_expression 'I > 2\s(I)'
_cod_data_source_file d5nj03137k2.cif
_cod_data_source_block 3a-ot__auto
_cod_depositor_comments 'Adding full bibliography for 7063994--7063997.cif.'
_cod_database_code 7063995
_shelx_shelxl_version_number 2018/3
_shelx_space_group_comment
;
The symmetry employed for this shelxl refinement is uniquely defined
by the following loop, which should always be used as a source of
symmetry information in preference to the above space-group names.
They are only intended as comments.
;
_olex2_refinement_description
;
1. Fixed Uiso
 At 1.2 times of:
  All C(H) groups
 At 1.5 times of:
  All C(H,H,H) groups
2.a Aromatic/amide H refined with riding coordinates:
 C59(H59), C28(H28), C90(H90), C26(H26), C88(H88), C3(H3), C77(H77), C10(H10),
 C41(H41), C57(H57), C45(H45), C54(H54), C15(H15), C21(H21), C87(H87), C65(H65),
  C24(H24), C25(H25), C17(H17), C46(H46), C76(H76), C7(H7), C39(H39), C52(H52),
 C14(H14), C34(H34), C8(H8), C5(H5), C23(H23), C83(H83), C69(H69), C72(H72),
 C36(H36), C68(H68), C67(H67), C70(H70), C56(H56), C6(H6), C38(H38), C48(H48),
 C16(H16), C55(H55), C78(H78), C86(H86), C47(H47), C37(H37), C79(H79), C85(H85)
2.b Idealised Me refined as rotating group:
 C92(H92A,H92B,H92C), C62(H62A,H62B,H62C), C31(H31A,H31B,H31C), C61(H61A,H61B,
 H61C), C30(H30A,H30B,H30C), C93(H93A,H93B,H93C)
;
_olex2_submission_special_instructions 'No special instructions were received'
_oxdiff_exptl_absorpt_empirical_details
;
Empirical correction (ABSPACK) includes:
- Absorption correction using spherical harmonics
- Frame scaling
;
_oxdiff_exptl_absorpt_empirical_full_max 1.171
_oxdiff_exptl_absorpt_empirical_full_min 0.899

loop_
_space_group_symop_operation_xyz
'x, y, z'
'-x, y+1/2, -z'

loop_
_atom_site_label
_atom_site_type_symbol
_atom_site_fract_x
_atom_site_fract_y
_atom_site_fract_z
_atom_site_U_iso_or_equiv
_atom_site_adp_type
_atom_site_occupancy
_atom_site_site_symmetry_order
_atom_site_calc_flag
_atom_site_refinement_flags_posn
_atom_site_refinement_flags_adp
_atom_site_refinement_flags_occupancy
_atom_site_disorder_assembly
_atom_site_disorder_group
S19 S 1.2082(4) 0.72845(12) 1.4133(3) 0.0626(12) Uani 1 1 d . . . . .
S50 S 0.7914(4) 0.56167(11) 0.5859(3) 0.0603(11) Uani 1 1 d . . . . .
S81 S 0.2081(4) 0.39522(11) 0.4132(3) 0.0644(12) Uani 1 1 d . . . . .
C59 C 0.6634(14) 0.4173(4) 0.7212(11) 0.048(3) Uani 1 1 d . . . . .
H59 H 0.623021 0.404523 0.776899 0.058 Uiso 1 1 calc R U . . .
C27 C 1.3476(14) 0.5623(5) 1.3893(11) 0.050(4) Uani 1 1 d . . . . .
C89 C 0.3433(12) 0.2270(4) 0.3862(10) 0.041(3) Uani 1 1 d . . . . .
C71 C -0.2685(14) 0.2827(4) 0.0872(13) 0.053(4) Uani 1 1 d . . . . .
C63 C -0.0845(13) 0.3387(4) 0.1381(12) 0.054(4) Uani 1 1 d . . . . .
C44 C 1.0179(13) 0.5791(4) 0.7553(11) 0.047(3) Uani 1 1 d . . . . .
C28 C 1.3335(12) 0.5834(4) 1.2794(12) 0.051(4) Uani 1 1 d . . . . .
H28 H 1.370572 0.569638 1.223148 0.061 Uiso 1 1 calc R U . . .
C29 C 1.2673(13) 0.6236(4) 1.2525(12) 0.049(4) Uani 1 1 d . . . . .
C84 C 0.2814(13) 0.2476(5) 0.4720(11) 0.053(4) Uani 1 1 d . . . . .
C90 C 0.3383(12) 0.2508(4) 0.2837(10) 0.051(4) Uani 1 1 d . . . . .
H90 H 0.386960 0.239205 0.231798 0.061 Uiso 1 1 calc R U . . .
C9 C 0.7297(14) 0.6165(4) 1.0869(13) 0.053(4) Uani 1 1 d . . . . .
C58 C 0.6530(14) 0.3957(5) 0.6137(12) 0.052(4) Uani 1 1 d . . . . .
C26 C 1.4195(12) 0.5212(4) 1.4165(13) 0.057(4) Uani 1 1 d . . . . .
H26 H 1.458352 0.507579 1.361059 0.069 Uiso 1 1 calc R U . . .
C60 C 0.7309(13) 0.4564(4) 0.7451(12) 0.052(4) Uani 1 1 d . . . . .
C73 C 0.1313(13) 0.3532(4) 0.3162(11) 0.053(4) Uani 1 1 d . . . . .
C88 C 0.4216(13) 0.1878(4) 0.4198(12) 0.056(4) Uani 1 1 d . . . . .
H88 H 0.469012 0.175052 0.368338 0.067 Uiso 1 1 calc R U . . .
C82 C 0.1996(12) 0.3092(4) 0.3373(10) 0.044(3) Uani 1 1 d . . . . .
C1 C 0.9196(13) 0.6738(4) 1.1380(12) 0.051(4) Uani 1 1 d . . . . .
C3 C 0.7965(14) 0.6568(4) 0.9324(13) 0.070(5) Uani 1 1 d . . . . .
H3 H 0.785270 0.661611 0.852445 0.084 Uiso 1 1 calc R U . . .
C11 C 1.1296(12) 0.6860(4) 1.3149(10) 0.048(4) Uani 1 1 d . . . . .
C92 C 0.2691(13) 0.3126(3) 0.1424(10) 0.062(4) Uani 1 1 d . . . . .
H92A H 0.348712 0.302172 0.114275 0.094 Uiso 1 1 calc R U . . .
H92B H 0.279633 0.343443 0.156829 0.094 Uiso 1 1 calc R U . . .
H92C H 0.179650 0.307060 0.084293 0.094 Uiso 1 1 calc R U . . .
C22 C 1.2791(13) 0.5819(4) 1.4702(12) 0.053(4) Uani 1 1 d . . . . .
C77 C -0.1519(16) 0.4799(4) 0.2111(13) 0.060(4) Uani 1 1 d . . . . .
H77 H -0.230043 0.496095 0.167626 0.072 Uiso 1 1 calc R U . . .
C10 C 0.8393(13) 0.6416(4) 1.1722(11) 0.054(4) Uani 1 1 d . . . . .
H10 H 0.854863 0.635595 1.251969 0.065 Uiso 1 1 calc R U . . .
C32 C 1.0852(14) 0.5060(4) 0.8625(11) 0.047(4) Uani 1 1 d . . . . .
C51 C 0.7974(13) 0.4764(4) 0.6630(11) 0.049(4) Uani 1 1 d . . . . .
C66 C -0.2881(16) 0.2913(5) -0.0343(13) 0.059(4) Uani 1 1 d . . . . .
C35 C 1.2823(13) 0.4587(4) 1.0324(13) 0.057(4) Uani 1 1 d . . . . .
C74 C 0.0126(13) 0.3668(4) 0.2292(11) 0.044(3) Uani 1 1 d . . . . .
C91 C 0.2681(12) 0.2898(4) 0.2530(10) 0.041(3) Uani 1 1 d . . . . .
C41 C 1.1646(12) 0.4734(4) 0.8281(11) 0.051(4) Uani 1 1 d . . . . .
H41 H 1.150316 0.467527 0.748316 0.061 Uiso 1 1 calc R U . . .
C57 C 0.5796(13) 0.3551(4) 0.5861(11) 0.057(4) Uani 1 1 d . . . . .
H57 H 0.536347 0.342393 0.640288 0.069 Uiso 1 1 calc R U . . .
C45 C 1.1376(13) 0.6041(4) 0.8207(10) 0.056(4) Uani 1 1 d . . . . .
H45 H 1.205349 0.591919 0.884374 0.068 Uiso 1 1 calc R U . . .
C75 C -0.0206(15) 0.4133(4) 0.2472(12) 0.055(4) Uani 1 1 d . . . . .
C20 C 1.2006(13) 0.6426(4) 1.3354(11) 0.046(3) Uani 1 1 d . . . . .
C4 C 0.7119(16) 0.6243(4) 0.9679(14) 0.061(4) Uani 1 1 d . . . . .
C43 C 0.9876(12) 0.5338(4) 0.7700(11) 0.048(4) Uani 1 1 d . . . . .
C13 C 0.9777(13) 0.7449(4) 1.2436(11) 0.047(4) Uani 1 1 d . . . . .
C54 C 0.7023(15) 0.3918(4) 0.4194(11) 0.065(4) Uani 1 1 d . . . . .
H54 H 0.742957 0.403946 0.362951 0.078 Uiso 1 1 calc R U . . .
C15 C 0.8422(14) 0.8130(5) 1.2059(11) 0.069(5) Uani 1 1 d . . . . .
H15 H 0.764184 0.828967 1.161612 0.083 Uiso 1 1 calc R U . . .
C2 C 0.8953(14) 0.6814(4) 1.0133(11) 0.051(4) Uani 1 1 d . . . . .
C21 C 1.2092(12) 0.6218(4) 1.4419(11) 0.056(4) Uani 1 1 d . . . . .
H21 H 1.166955 0.634930 1.495994 0.067 Uiso 1 1 calc R U . . .
C42 C 0.8669(13) 0.5200(4) 0.6828(9) 0.045(3) Uani 1 1 d . . . . .
C49 C 0.9223(14) 0.5990(4) 0.6577(13) 0.053(4) Uani 1 1 d . . . . .
C87 C 0.4294(15) 0.1687(4) 0.5217(13) 0.063(4) Uani 1 1 d . . . . .
H87 H 0.477780 0.142183 0.538259 0.075 Uiso 1 1 calc R U . . .
C12 C 1.0159(13) 0.7004(4) 1.2313(10) 0.050(4) Uani 1 1 d . . . . .
C65 C -0.2000(17) 0.3233(5) -0.0635(10) 0.068(5) Uani 1 1 d . . . . .
H65 H -0.209278 0.328265 -0.143088 0.082 Uiso 1 1 calc R U . . .
C24 C 1.3660(15) 0.5212(5) 1.6052(12) 0.069(4) Uani 1 1 d . . . . .
H24 H 1.371465 0.507640 1.676959 0.083 Uiso 1 1 calc R U . . .
C64 C -0.0998(16) 0.3484(4) 0.0163(13) 0.056(4) Uani 1 1 d . . . . .
C40 C 1.2680(13) 0.4487(4) 0.9120(14) 0.062(4) Uani 1 1 d . . . . .
C25 C 1.4318(14) 0.5018(4) 1.5236(13) 0.069(5) Uani 1 1 d . . . . .
H25 H 1.483367 0.475862 1.542357 0.083 Uiso 1 1 calc R U . . .
C17 C 1.0611(14) 0.8080(5) 1.3702(11) 0.065(4) Uani 1 1 d . . . . .
H17 H 1.128717 0.820407 1.433531 0.078 Uiso 1 1 calc R U . . .
C46 C 1.1507(16) 0.6468(4) 0.7873(15) 0.072(5) Uani 1 1 d . . . . .
H46 H 1.227538 0.663674 0.829980 0.086 Uiso 1 1 calc R U . . .
C76 C -0.1360(13) 0.4369(4) 0.1787(10) 0.054(4) Uani 1 1 d . . . . .
H76 H -0.200462 0.424374 0.113682 0.065 Uiso 1 1 calc R U . . .
C7 C 0.5446(14) 0.5617(4) 1.0420(15) 0.089(6) Uani 1 1 d . . . . .
H7 H 0.484766 0.541696 1.065808 0.106 Uiso 1 1 calc R U . . .
C39 C 1.3551(15) 0.4173(5) 0.8776(14) 0.072(5) Uani 1 1 d . . . . .
H39 H 1.345714 0.412036 0.798081 0.087 Uiso 1 1 calc R U . . .
C53 C 0.7175(13) 0.4139(4) 0.5306(11) 0.047(3) Uani 1 1 d . . . . .
C18 C 1.0739(13) 0.7654(4) 1.3397(11) 0.053(4) Uani 1 1 d . . . . .
C52 C 0.7905(11) 0.4546(4) 0.5588(11) 0.053(4) Uani 1 1 d . . . . .
H52 H 0.835158 0.467009 0.505134 0.064 Uiso 1 1 calc R U . . .
C14 C 0.8630(13) 0.7705(4) 1.1793(11) 0.060(4) Uani 1 1 d . . . . .
H14 H 0.797415 0.757900 1.115054 0.072 Uiso 1 1 calc R U . . .
C34 C 1.1974(13) 0.4911(4) 1.0671(12) 0.055(4) Uani 1 1 d . . . . .
H34 H 1.208281 0.496314 1.146827 0.066 Uiso 1 1 calc R U . . .
C62 C 1.0078(13) 0.5496(4) 1.0267(10) 0.080(5) Uani 1 1 d . . . . .
H62A H 1.058112 0.577053 1.036091 0.119 Uiso 1 1 calc R U . . .
H62B H 0.992059 0.540847 1.100730 0.119 Uiso 1 1 calc R U . . .
H62C H 0.916160 0.552651 0.969434 0.119 Uiso 1 1 calc R U . . .
C8 C 0.6468(14) 0.5844(4) 1.1245(13) 0.070(5) Uani 1 1 d . . . . .
H8 H 0.660945 0.578661 1.204343 0.084 Uiso 1 1 calc R U . . .
C5 C 0.6054(15) 0.6007(5) 0.8847(13) 0.082(5) Uani 1 1 d . . . . .
H5 H 0.587867 0.607472 0.805219 0.098 Uiso 1 1 calc R U . . .
C23 C 1.2932(15) 0.5605(5) 1.5780(11) 0.071(4) Uani 1 1 d . . . . .
H23 H 1.252039 0.573143 1.633430 0.085 Uiso 1 1 calc R U . . .
C80 C 0.0808(14) 0.4314(4) 0.3447(12) 0.057(4) Uani 1 1 d . . . . .
C31 C 0.9866(13) 0.7156(3) 0.9741(9) 0.060(4) Uani 1 1 d . . . . .
H31A H 0.972456 0.743282 1.007641 0.090 Uiso 1 1 calc R U . . .
H31B H 0.958400 0.717693 0.889796 0.090 Uiso 1 1 calc R U . . .
H31C H 1.087031 0.707518 1.000062 0.090 Uiso 1 1 calc R U . . .
C83 C 0.2092(13) 0.2880(4) 0.4413(9) 0.053(4) Uani 1 1 d . . . . .
H83 H 0.165739 0.300803 0.495142 0.064 Uiso 1 1 calc R U . . .
C61 C 0.7298(12) 0.4797(4) 0.8597(10) 0.062(4) Uani 1 1 d . . . . .
H61A H 0.656144 0.467168 0.891620 0.093 Uiso 1 1 calc R U . . .
H61B H 0.709985 0.510123 0.844215 0.093 Uiso 1 1 calc R U . . .
H61C H 0.822711 0.476359 0.915192 0.093 Uiso 1 1 calc R U . . .
C69 C -0.4582(15) 0.2274(5) 0.0338(15) 0.083(5) Uani 1 1 d . . . . .
H69 H -0.514736 0.205792 0.055445 0.100 Uiso 1 1 calc R U . . .
C72 C -0.1623(13) 0.3069(4) 0.1726(11) 0.051(4) Uani 1 1 d . . . . .
H72 H -0.146923 0.300734 0.252334 0.062 Uiso 1 1 calc R U . . .
C36 C 1.3922(15) 0.4335(5) 1.1176(13) 0.075(5) Uani 1 1 d . . . . .
H36 H 1.405408 0.437932 1.197941 0.089 Uiso 1 1 calc R U . . .
C68 C -0.4767(16) 0.2377(5) -0.0820(13) 0.082(6) Uani 1 1 d . . . . .
H68 H -0.550071 0.223700 -0.137715 0.098 Uiso 1 1 calc R U . . .
C33 C 1.0989(14) 0.5151(4) 0.9852(12) 0.058(4) Uani 1 1 d . . . . .
C30 C 1.2692(12) 0.6459(4) 1.1408(10) 0.066(4) Uani 1 1 d . . . . .
H30A H 1.334903 0.630975 1.104686 0.099 Uiso 1 1 calc R U . . .
H30B H 1.300498 0.675527 1.157108 0.099 Uiso 1 1 calc R U . . .
H30C H 1.173530 0.645527 1.088392 0.099 Uiso 1 1 calc R U . . .
C67 C -0.3935(14) 0.2675(5) -0.1202(14) 0.083(5) Uani 1 1 d . . . . .
H67 H -0.405066 0.272145 -0.200250 0.099 Uiso 1 1 calc R U . . .
C70 C -0.3520(14) 0.2499(5) 0.1208(13) 0.071(5) Uani 1 1 d . . . . .
H70 H -0.337759 0.242898 0.199987 0.085 Uiso 1 1 calc R U . . .
C56 C 0.5714(14) 0.3341(5) 0.4812(12) 0.072(5) Uani 1 1 d . . . . .
H56 H 0.527022 0.306976 0.465698 0.087 Uiso 1 1 calc R U . . .
C6 C 0.5301(15) 0.5690(5) 0.9178(16) 0.098(7) Uani 1 1 d . . . . .
H6 H 0.468426 0.551546 0.861689 0.117 Uiso 1 1 calc R U . . .
C38 C 1.4547(15) 0.3942(4) 0.9615(18) 0.079(5) Uani 1 1 d . . . . .
H38 H 1.508697 0.372192 0.938725 0.095 Uiso 1 1 calc R U . . .
C48 C 0.9398(13) 0.6433(4) 0.6261(12) 0.062(4) Uani 1 1 d . . . . .
H48 H 0.875290 0.656385 0.562114 0.075 Uiso 1 1 calc R U . . .
C16 C 0.9459(15) 0.8323(4) 1.3054(12) 0.067(4) Uani 1 1 d . . . . .
H16 H 0.934878 0.861153 1.325801 0.080 Uiso 1 1 calc R U . . .
C55 C 0.6316(13) 0.3547(4) 0.3973(12) 0.070(4) Uani 1 1 d . . . . .
H55 H 0.620941 0.341481 0.324337 0.084 Uiso 1 1 calc R U . . .
C78 C -0.0563(16) 0.4993(4) 0.3048(13) 0.075(5) Uani 1 1 d . . . . .
H78 H -0.068495 0.528267 0.323466 0.090 Uiso 1 1 calc R U . . .
C86 C 0.3678(15) 0.1870(4) 0.6047(11) 0.069(5) Uani 1 1 d . . . . .
H86 H 0.376946 0.173196 0.676683 0.083 Uiso 1 1 calc R U . . .
C93 C -0.0141(14) 0.3820(4) -0.0265(9) 0.067(5) Uani 1 1 d . . . . .
H93A H 0.023755 0.402639 0.035215 0.101 Uiso 1 1 calc R U . . .
H93B H -0.075272 0.396831 -0.093029 0.101 Uiso 1 1 calc R U . . .
H93C H 0.064595 0.368244 -0.049443 0.101 Uiso 1 1 calc R U . . .
C47 C 1.0524(14) 0.6650(4) 0.6924(12) 0.067(5) Uani 1 1 d . . . . .
H47 H 1.065347 0.693927 0.673500 0.081 Uiso 1 1 calc R U . . .
C37 C 1.4747(18) 0.4035(6) 1.0791(15) 0.085(6) Uani 1 1 d . . . . .
H37 H 1.547152 0.388925 1.134137 0.102 Uiso 1 1 calc R U . . .
C79 C 0.0588(14) 0.4752(5) 0.3713(12) 0.069(4) Uani 1 1 d . . . . .
H79 H 0.123156 0.488340 0.435283 0.083 Uiso 1 1 calc R U . . .
C85 C 0.2924(13) 0.2259(5) 0.5800(11) 0.064(4) Uani 1 1 d . . . . .
H85 H 0.248704 0.237898 0.634840 0.077 Uiso 1 1 calc R U . . .

loop_
_atom_site_aniso_label
_atom_site_aniso_U_11
_atom_site_aniso_U_22
_atom_site_aniso_U_33
_atom_site_aniso_U_23
_atom_site_aniso_U_13
_atom_site_aniso_U_12
S19 0.056(2) 0.051(2) 0.070(3) -0.0197(19) -0.002(2) 0.0048(19)
S50 0.055(2) 0.051(2) 0.065(3) 0.011(2) -0.0023(19) -0.0026(19)
S81 0.056(3) 0.049(2) 0.077(3) -0.013(2) -0.003(2) 0.0005(19)
C59 0.055(9) 0.046(8) 0.045(8) -0.007(7) 0.014(7) 0.005(7)
C27 0.054(9) 0.043(9) 0.049(9) -0.007(7) 0.005(7) -0.011(7)
C89 0.039(8) 0.040(8) 0.044(8) 0.008(6) 0.009(6) -0.003(6)
C71 0.043(9) 0.035(9) 0.078(11) -0.004(8) 0.012(8) 0.006(7)
C63 0.040(8) 0.055(10) 0.060(10) -0.006(8) 0.000(8) 0.003(7)
C44 0.048(9) 0.048(9) 0.047(9) -0.002(7) 0.015(7) -0.006(7)
C28 0.055(9) 0.045(8) 0.050(9) -0.026(7) 0.013(7) -0.002(7)
C29 0.045(9) 0.046(9) 0.058(10) -0.007(7) 0.015(7) -0.009(7)
C84 0.042(9) 0.061(10) 0.051(9) -0.009(7) 0.003(7) -0.002(7)
C90 0.037(8) 0.058(9) 0.057(9) -0.008(8) 0.013(6) 0.001(7)
C9 0.048(9) 0.034(9) 0.081(11) -0.008(8) 0.025(8) 0.003(7)
C58 0.035(8) 0.046(9) 0.068(10) 0.019(7) 0.002(7) -0.002(6)
C26 0.053(9) 0.049(9) 0.065(10) -0.018(7) 0.007(8) -0.001(7)
C60 0.058(9) 0.045(9) 0.053(9) 0.002(7) 0.013(8) 0.004(7)
C73 0.052(9) 0.049(9) 0.061(9) -0.001(7) 0.018(7) -0.001(7)
C88 0.051(9) 0.040(9) 0.075(10) -0.001(8) 0.012(8) 0.012(7)
C82 0.036(8) 0.046(9) 0.047(8) 0.001(6) 0.006(7) 0.014(6)
C1 0.046(8) 0.032(7) 0.079(10) -0.001(7) 0.026(7) 0.005(6)
C3 0.064(11) 0.061(11) 0.069(11) -0.026(8) -0.011(8) 0.013(8)
C11 0.043(8) 0.040(8) 0.056(9) -0.019(6) 0.004(7) -0.003(6)
C92 0.077(10) 0.047(8) 0.071(10) 0.005(7) 0.034(8) 0.003(7)
C22 0.060(10) 0.047(9) 0.055(10) -0.004(7) 0.022(8) 0.004(7)
C77 0.071(11) 0.042(9) 0.064(11) 0.013(8) 0.014(8) 0.012(8)
C10 0.048(9) 0.053(9) 0.060(9) -0.010(7) 0.010(7) 0.019(7)
C32 0.045(8) 0.045(9) 0.047(8) 0.009(7) 0.002(7) -0.004(6)
C51 0.051(9) 0.043(9) 0.051(9) 0.004(7) 0.007(7) 0.008(7)
C66 0.041(9) 0.055(11) 0.077(12) -0.006(9) 0.006(8) 0.010(7)
C35 0.048(9) 0.061(10) 0.054(9) 0.015(8) 0.002(8) -0.017(8)
C74 0.043(8) 0.040(8) 0.053(9) 0.017(6) 0.019(7) 0.006(7)
C91 0.030(7) 0.046(8) 0.042(8) -0.002(6) -0.002(6) 0.002(6)
C41 0.041(8) 0.035(8) 0.078(10) 0.003(7) 0.017(7) 0.000(7)
C57 0.048(9) 0.062(10) 0.059(10) -0.011(8) 0.008(7) -0.002(7)
C45 0.050(10) 0.058(10) 0.058(10) -0.001(8) 0.009(7) -0.005(8)
C75 0.051(9) 0.039(8) 0.075(10) 0.002(7) 0.020(8) -0.002(7)
C20 0.038(8) 0.046(9) 0.050(9) -0.012(7) 0.003(7) -0.003(7)
C4 0.053(10) 0.042(9) 0.074(12) -0.012(8) -0.006(9) 0.014(7)
C43 0.038(8) 0.038(8) 0.065(9) 0.016(7) 0.008(7) -0.006(6)
C13 0.043(8) 0.046(9) 0.050(9) -0.004(7) 0.006(6) -0.010(7)
C54 0.095(12) 0.043(9) 0.062(10) 0.019(7) 0.031(8) 0.010(7)
C15 0.066(10) 0.072(11) 0.066(11) -0.011(8) 0.013(8) 0.011(9)
C2 0.058(10) 0.043(9) 0.054(9) 0.017(7) 0.016(8) 0.011(7)
C21 0.050(10) 0.049(9) 0.070(11) -0.011(7) 0.020(8) -0.007(7)
C42 0.052(9) 0.036(8) 0.043(8) 0.002(6) 0.005(6) 0.001(6)
C49 0.041(8) 0.044(9) 0.076(11) 0.006(8) 0.017(8) -0.011(7)
C87 0.069(11) 0.036(8) 0.070(11) 0.009(8) -0.007(8) 0.008(7)
C12 0.045(9) 0.055(9) 0.045(8) -0.001(8) 0.002(7) -0.015(7)
C65 0.073(11) 0.081(12) 0.043(9) -0.001(9) 0.001(8) 0.016(9)
C24 0.079(12) 0.078(12) 0.043(10) 0.008(8) 0.003(8) 0.002(9)
C64 0.059(10) 0.044(9) 0.062(10) -0.006(8) 0.012(8) 0.004(7)
C40 0.029(8) 0.053(10) 0.098(13) 0.025(9) 0.008(8) -0.004(7)
C25 0.056(10) 0.059(11) 0.080(12) 0.022(9) -0.007(9) -0.003(7)
C17 0.061(10) 0.063(11) 0.063(10) -0.013(8) 0.002(8) 0.001(8)
C46 0.059(11) 0.044(10) 0.115(14) -0.017(9) 0.025(9) -0.015(8)
C76 0.067(10) 0.043(9) 0.050(9) 0.009(7) 0.011(7) 0.004(7)
C7 0.041(9) 0.072(11) 0.153(17) -0.064(11) 0.027(10) -0.011(8)
C39 0.065(11) 0.042(10) 0.114(13) 0.015(9) 0.031(10) 0.006(8)
C53 0.046(9) 0.040(8) 0.048(9) -0.001(7) -0.001(7) 0.007(6)
C18 0.052(9) 0.045(9) 0.054(9) 0.004(7) 0.000(7) 0.006(7)
C52 0.042(8) 0.054(9) 0.061(11) 0.013(7) 0.009(7) -0.011(7)
C14 0.045(9) 0.052(9) 0.080(11) -0.004(8) 0.010(7) -0.001(7)
C34 0.053(9) 0.047(8) 0.062(9) -0.018(7) 0.010(7) -0.004(7)
C62 0.103(12) 0.052(9) 0.096(11) -0.033(8) 0.049(9) -0.003(8)
C8 0.053(10) 0.047(10) 0.109(13) -0.021(9) 0.019(9) -0.008(8)
C5 0.060(11) 0.081(12) 0.083(13) -0.009(10) -0.020(9) 0.017(9)
C23 0.064(10) 0.098(13) 0.048(10) 0.001(10) 0.012(8) 0.005(9)
C80 0.062(9) 0.038(8) 0.076(10) -0.016(7) 0.027(8) -0.014(7)
C31 0.058(9) 0.061(10) 0.056(10) -0.011(7) 0.004(8) 0.010(7)
C83 0.071(10) 0.057(9) 0.037(7) -0.002(7) 0.021(7) 0.010(8)
C61 0.055(10) 0.067(10) 0.064(10) -0.003(8) 0.013(8) 0.003(7)
C69 0.048(10) 0.073(12) 0.133(15) -0.030(13) 0.030(11) -0.009(9)
C72 0.046(9) 0.050(9) 0.057(9) 0.000(7) 0.012(7) -0.009(7)
C36 0.067(11) 0.064(11) 0.081(12) 0.032(9) -0.002(9) -0.013(9)
C68 0.048(10) 0.092(13) 0.097(13) -0.044(12) 0.002(10) 0.018(10)
C33 0.046(9) 0.063(10) 0.056(10) 0.015(8) -0.003(7) -0.008(7)
C30 0.069(11) 0.077(11) 0.052(9) 0.000(8) 0.015(8) 0.009(9)
C67 0.046(10) 0.070(12) 0.120(15) -0.029(11) 0.001(10) 0.007(8)
C70 0.052(10) 0.068(12) 0.099(12) -0.014(9) 0.031(9) 0.009(8)
C56 0.057(10) 0.069(11) 0.081(12) 0.019(9) -0.001(9) -0.007(8)
C6 0.057(10) 0.067(11) 0.156(18) -0.068(12) 0.003(11) -0.022(8)
C38 0.058(11) 0.048(10) 0.134(15) 0.006(10) 0.028(11) 0.018(7)
C48 0.062(10) 0.035(8) 0.098(12) 0.016(7) 0.034(8) 0.007(7)
C16 0.084(11) 0.038(9) 0.084(11) -0.015(8) 0.034(9) 0.007(8)
C55 0.067(11) 0.063(11) 0.074(11) -0.014(9) 0.009(8) -0.007(8)
C78 0.083(12) 0.043(10) 0.101(14) 0.008(9) 0.027(10) 0.024(9)
C86 0.081(12) 0.060(11) 0.058(11) 0.012(8) 0.002(9) -0.003(9)
C93 0.086(13) 0.065(10) 0.045(9) -0.001(8) 0.009(9) -0.002(9)
C47 0.070(11) 0.042(9) 0.099(13) -0.008(9) 0.039(10) -0.001(8)
C37 0.048(11) 0.073(13) 0.126(17) 0.017(11) 0.008(11) -0.007(10)
C79 0.071(11) 0.056(11) 0.078(12) -0.006(8) 0.015(9) -0.005(9)
C85 0.071(10) 0.068(12) 0.051(10) 0.017(8) 0.009(8) 0.003(8)

loop_
_atom_type_symbol
_atom_type_description
_atom_type_scat_dispersion_real
_atom_type_scat_dispersion_imag
_atom_type_scat_source
C C 0.0033 0.0016 'International Tables Vol C Tables 4.2.6.8 and 6.1.1.4'
H H 0.0000 0.0000 'International Tables Vol C Tables 4.2.6.8 and 6.1.1.4'
S S 0.1246 0.1234 'International Tables Vol C Tables 4.2.6.8 and 6.1.1.4'

loop_
_geom_angle_atom_site_label_1
_geom_angle_atom_site_label_2
_geom_angle_atom_site_label_3
_geom_angle
_geom_angle_site_symmetry_1
_geom_angle_site_symmetry_3
_geom_angle_publ_flag
C18 S19 C11 91.2(6) . . ?
C42 S50 C49 92.4(6) . . ?
C80 S81 C73 92.5(6) . . ?
C60 C59 C58 121.4(13) . . ?
C28 C27 C26 122.1(13) . . ?
C28 C27 C22 117.8(13) . . ?
C22 C27 C26 120.0(12) . . ?
C90 C89 C84 116.4(12) . . ?
C90 C89 C88 125.5(12) . . ?
C88 C89 C84 117.4(11) . . ?
C66 C71 C72 119.5(13) . . ?
C70 C71 C66 118.9(14) . . ?
C70 C71 C72 121.6(14) . . ?
C64 C63 C74 118.7(13) . . ?
C72 C63 C74 119.2(13) . . ?
C72 C63 C64 122.0(13) . . ?
C45 C44 C43 127.8(14) . . ?
C49 C44 C45 117.8(14) . . ?
C49 C44 C43 114.2(11) . . ?
C29 C28 C27 122.9(13) . . ?
C28 C29 C20 117.9(13) . . ?
C28 C29 C30 120.1(13) . . ?
C20 C29 C30 122.0(12) . . ?
C83 C84 C89 117.8(12) . . ?
C85 C84 C89 118.4(13) . . ?
C85 C84 C83 123.8(13) . . ?
C91 C90 C89 125.9(12) . . ?
C4 C9 C10 118.7(14) . . ?
C4 C9 C8 120.5(15) . . ?
C8 C9 C10 120.8(15) . . ?
C59 C58 C57 122.1(13) . . ?
C53 C58 C59 119.9(12) . . ?
C53 C58 C57 118.0(14) . . ?
C25 C26 C27 120.6(13) . . ?
C59 C60 C51 120.8(13) . . ?
C59 C60 C61 118.9(12) . . ?
C51 C60 C61 120.2(12) . . ?
C82 C73 S81 117.8(9) . . ?
C74 C73 S81 112.7(10) . . ?
C74 C73 C82 129.5(11) . . ?
C87 C88 C89 122.0(13) . . ?
C91 C82 C73 120.8(11) . . ?
C83 C82 C73 120.2(12) . . ?
C83 C82 C91 118.7(11) . . ?
C10 C1 C2 117.4(12) . . ?
C10 C1 C12 117.7(12) . . ?
C2 C1 C12 124.7(12) . . ?
C2 C3 C4 121.6(15) . . ?
C20 C11 S19 117.0(8) . . ?
C12 C11 S19 111.2(9) . . ?
C12 C11 C20 131.8(11) . . ?
C21 C22 C27 119.1(13) . . ?
C21 C22 C23 123.7(14) . . ?
C23 C22 C27 117.1(13) . . ?
C78 C77 C76 122.2(13) . . ?
C1 C10 C9 122.0(13) . . ?
C41 C32 C43 119.0(12) . . ?
C41 C32 C33 121.5(13) . . ?
C33 C32 C43 119.5(14) . . ?
C60 C51 C42 122.8(12) . . ?
C52 C51 C60 117.9(12) . . ?
C52 C51 C42 119.3(12) . . ?
C71 C66 C67 120.1(16) . . ?
C65 C66 C71 116.8(14) . . ?
C65 C66 C67 123.1(16) . . ?
C40 C35 C36 115.6(14) . . ?
C34 C35 C40 121.9(13) . . ?
C34 C35 C36 122.4(15) . . ?
C73 C74 C63 126.6(11) . . ?
C73 C74 C75 110.3(12) . . ?
C75 C74 C63 122.6(11) . . ?
C90 C91 C82 116.9(11) . . ?
C90 C91 C92 121.9(12) . . ?
C82 C91 C92 121.1(11) . . ?
C32 C41 C40 121.3(13) . . ?
C56 C57 C58 121.4(14) . . ?
C46 C45 C44 118.4(14) . . ?
C76 C75 C74 125.7(13) . . ?
C76 C75 C80 122.8(13) . . ?
C80 C75 C74 111.5(12) . . ?
C29 C20 C11 121.6(12) . . ?
C21 C20 C29 119.9(12) . . ?
C21 C20 C11 118.4(12) . . ?
C9 C4 C3 119.4(15) . . ?
C9 C4 C5 119.3(17) . . ?
C5 C4 C3 121.3(16) . . ?
C44 C43 C32 121.9(12) . . ?
C42 C43 C44 111.0(12) . . ?
C42 C43 C32 126.9(11) . . ?
C18 C13 C12 112.2(12) . . ?
C14 C13 C12 131.7(12) . . ?
C14 C13 C18 116.2(13) . . ?
C55 C54 C53 120.6(13) . . ?
C14 C15 C16 117.7(13) . . ?
C1 C2 C31 118.0(12) . . ?
C3 C2 C1 120.8(13) . . ?
C3 C2 C31 121.0(13) . . ?
C20 C21 C22 122.2(13) . . ?
C51 C42 S50 117.8(9) . . ?
C43 C42 S50 112.5(9) . . ?
C43 C42 C51 129.7(11) . . ?
C44 C49 S50 109.9(10) . . ?
C44 C49 C48 122.0(14) . . ?
C48 C49 S50 128.0(12) . . ?
C88 C87 C86 122.0(13) . . ?
C11 C12 C1 126.3(12) . . ?
C11 C12 C13 115.0(11) . . ?
C13 C12 C1 118.4(11) . . ?
C64 C65 C66 125.4(14) . . ?
C23 C24 C25 119.7(14) . . ?
C63 C64 C93 124.2(13) . . ?
C65 C64 C63 115.8(13) . . ?
C65 C64 C93 120.0(14) . . ?
C41 C40 C35 116.5(14) . . ?
C39 C40 C35 121.8(13) . . ?
C39 C40 C41 121.6(16) . . ?
C26 C25 C24 119.8(14) . . ?
C18 C17 C16 118.8(13) . . ?
C47 C46 C45 121.4(13) . . ?
C75 C76 C77 117.5(13) . . ?
C8 C7 C6 119.9(15) . . ?
C38 C39 C40 119.9(15) . . ?
C58 C53 C54 119.1(13) . . ?
C58 C53 C52 117.6(12) . . ?
C52 C53 C54 123.2(13) . . ?
C13 C18 S19 110.3(10) . . ?
C17 C18 S19 126.1(11) . . ?
C17 C18 C13 123.6(13) . . ?
C51 C52 C53 122.4(12) . . ?
C15 C14 C13 123.4(13) . . ?
C33 C34 C35 121.0(13) . . ?
C7 C8 C9 119.2(15) . . ?
C6 C5 C4 121.3(16) . . ?
C24 C23 C22 122.6(14) . . ?
C75 C80 S81 112.8(10) . . ?
C79 C80 S81 130.7(11) . . ?
C79 C80 C75 116.5(13) . . ?
C82 C83 C84 123.9(12) . . ?
C68 C69 C70 119.3(16) . . ?
C63 C72 C71 120.5(12) . . ?
C37 C36 C35 120.0(16) . . ?
C67 C68 C69 123.4(16) . . ?
C32 C33 C62 122.9(13) . . ?
C34 C33 C32 117.7(14) . . ?
C34 C33 C62 119.3(12) . . ?
C68 C67 C66 118.3(16) . . ?
C71 C70 C69 119.8(14) . . ?
C57 C56 C55 118.8(14) . . ?
C5 C6 C7 119.5(13) . . ?
C39 C38 C37 120.2(15) . . ?
C47 C48 C49 117.0(13) . . ?
C17 C16 C15 120.3(13) . . ?
C54 C55 C56 122.0(14) . . ?
C77 C78 C79 119.3(14) . . ?
C87 C86 C85 119.6(13) . . ?
C48 C47 C46 123.4(13) . . ?
C36 C37 C38 122.3(16) . . ?
C78 C79 C80 121.7(13) . . ?
C86 C85 C84 120.4(13) . . ?

loop_
_geom_bond_atom_site_label_1
_geom_bond_atom_site_label_2
_geom_bond_distance
_geom_bond_site_symmetry_2
_geom_bond_publ_flag
S19 C11 1.773(10) . ?
S19 C18 1.760(12) . ?
S50 C42 1.737(11) . ?
S50 C49 1.743(13) . ?
S81 C73 1.749(12) . ?
S81 C80 1.687(13) . ?
C59 C58 1.408(15) . ?
C59 C60 1.353(14) . ?
C27 C28 1.420(14) . ?
C27 C26 1.430(14) . ?
C27 C22 1.421(16) . ?
C89 C84 1.443(15) . ?
C89 C90 1.400(13) . ?
C89 C88 1.416(13) . ?
C71 C66 1.417(16) . ?
C71 C72 1.436(15) . ?
C71 C70 1.403(16) . ?
C63 C74 1.493(14) . ?
C63 C64 1.434(15) . ?
C63 C72 1.350(14) . ?
C44 C45 1.424(14) . ?
C44 C43 1.437(15) . ?
C44 C49 1.407(14) . ?
C28 C29 1.382(14) . ?
C29 C20 1.422(15) . ?
C29 C30 1.485(15) . ?
C84 C83 1.416(15) . ?
C84 C85 1.413(14) . ?
C90 C91 1.372(13) . ?
C9 C10 1.465(15) . ?
C9 C4 1.385(17) . ?
C9 C8 1.405(15) . ?
C58 C57 1.425(15) . ?
C58 C53 1.399(16) . ?
C26 C25 1.371(16) . ?
C60 C51 1.426(15) . ?
C60 C61 1.528(14) . ?
C73 C82 1.491(14) . ?
C73 C74 1.378(15) . ?
C88 C87 1.318(15) . ?
C82 C91 1.450(14) . ?
C82 C83 1.368(13) . ?
C1 C10 1.372(15) . ?
C1 C2 1.443(14) . ?
C1 C12 1.480(14) . ?
C3 C4 1.413(17) . ?
C3 C2 1.378(15) . ?
C11 C20 1.482(13) . ?
C11 C12 1.336(14) . ?
C92 C91 1.479(13) . ?
C22 C21 1.391(14) . ?
C22 C23 1.402(16) . ?
C77 C76 1.393(14) . ?
C77 C78 1.369(16) . ?
C32 C41 1.376(14) . ?
C32 C43 1.501(14) . ?
C32 C33 1.442(15) . ?
C51 C42 1.485(14) . ?
C51 C52 1.381(14) . ?
C66 C65 1.392(17) . ?
C66 C67 1.428(17) . ?
C35 C40 1.421(17) . ?
C35 C34 1.408(15) . ?
C35 C36 1.468(15) . ?
C74 C75 1.487(14) . ?
C41 C40 1.420(15) . ?
C57 C56 1.375(16) . ?
C45 C46 1.383(15) . ?
C75 C76 1.386(14) . ?
C75 C80 1.408(14) . ?
C20 C21 1.389(14) . ?
C4 C5 1.413(16) . ?
C43 C42 1.393(14) . ?
C13 C12 1.429(15) . ?
C13 C18 1.405(14) . ?
C13 C14 1.398(14) . ?
C54 C53 1.447(14) . ?
C54 C55 1.313(15) . ?
C15 C14 1.365(14) . ?
C15 C16 1.448(14) . ?
C2 C31 1.509(15) . ?
C49 C48 1.428(14) . ?
C87 C86 1.384(16) . ?
C65 C64 1.385(14) . ?
C24 C25 1.408(17) . ?
C24 C23 1.386(17) . ?
C64 C93 1.482(15) . ?
C40 C39 1.399(16) . ?
C17 C18 1.367(14) . ?
C17 C16 1.381(15) . ?
C46 C47 1.375(19) . ?
C7 C8 1.373(15) . ?
C7 C6 1.448(19) . ?
C39 C38 1.374(16) . ?
C53 C52 1.427(14) . ?
C34 C33 1.372(13) . ?
C62 C33 1.528(15) . ?
C5 C6 1.326(18) . ?
C80 C79 1.407(16) . ?
C69 C68 1.365(19) . ?
C69 C70 1.418(16) . ?
C36 C37 1.362(18) . ?
C68 C67 1.361(19) . ?
C56 C55 1.413(15) . ?
C38 C37 1.38(2) . ?
C48 C47 1.330(15) . ?
C78 C79 1.384(15) . ?
C86 C85 1.385(16) . ?
